data_4061676
_publ_section_title
;
Exploring the Influence of Ligand Charge and Geometry on the Properties of
 New Coordinatively Unsaturated Cp*Ru(kappa2-P,N) Complexes
;
_journal_name_full Organometallics
_journal_paper_doi 10.1021/om050534e
_journal_year 2005
_chemical_formula_sum 'C29 H44 B F4 N2 P Ru'
_chemical_formula_weight 639.51
_space_group_IT_number 14
_symmetry_cell_setting monoclinic
_symmetry_space_group_name_Hall '-P 2yn'
_symmetry_space_group_name_H-M 'P 1 21/n 1'
_cell_angle_alpha 90.00
_cell_angle_beta 91.7570(8)
_cell_angle_gamma 90.00
_cell_formula_units_Z 4
_cell_length_a 11.9627(6)
_cell_length_b 14.7936(7)
_cell_length_c 16.9124(8)
_cell_measurement_temperature 193(2)
_cell_volume 2991.6(3)
_diffrn_ambient_temperature 193(2)
_exptl_crystal_density_diffrn 1.420
_cod_depositor_comments
;
The following automatic conversions were performed:
'_symmetry_cell_setting' value 'Monoclinic' changed to 'monoclinic'
according to '/home/saulius/struct/CIF-dictionaries/cif_core.dic'
dictionary named 'cif_core.dic' version 2.4.1 from 2010-06-29.

Automatic conversion script
Id: cif_fix_enum 1527 2010-12-29 10:47:43Z saulius 
;
_cod_original_sg_symbol_H-M 'P 21/n'
_cod_database_code 4061676

loop_
_symmetry_equiv_pos_as_xyz
'x, y, z'
'-x+1/2, y+1/2, -z+1/2'
'-x, -y, -z'
'x-1/2, -y-1/2, z-1/2'

loop_
_atom_site_label
_atom_site_type_symbol
_atom_site_fract_x
_atom_site_fract_y
_atom_site_fract_z
_atom_site_U_iso_or_equiv
_atom_site_adp_type
_atom_site_occupancy
_atom_site_symmetry_multiplicity
_atom_site_calc_flag
_atom_site_refinement_flags
_atom_site_disorder_assembly
_atom_site_disorder_group
Ru Ru 0.211102(11) 0.225268(8) 0.098916(8) 0.02074(5) Uani 1 1 d . . .
P P 0.23610(4) 0.37926(3) 0.07328(3) 0.02300(10) Uani 1 1 d . . .
N1 N 0.07581(13) 0.24025(10) 0.00042(10) 0.0311(3) Uani 1 1 d . . .
N2 N 0.30586(13) 0.18831(10) 0.00512(9) 0.0274(3) Uani 1 1 d . . .
C1 C 0.14720(14) 0.40064(11) -0.01863(10) 0.0263(4) Uani 1 1 d . . .
H1 H 0.0771 0.4320 -0.0032 0.032 Uiso 1 1 calc R . .
C2 C 0.11677(15) 0.30880(12) -0.05179(11) 0.0296(4) Uani 1 1 d . . .
C3 C 0.14388(17) 0.30180(14) -0.12768(12) 0.0358(4) Uani 1 1 d . . .
H3 H 0.1345 0.2492 -0.1594 0.043 Uiso 1 1 calc R . .
C3A C 0.19008(16) 0.38761(14) -0.15420(12) 0.0345(4) Uani 1 1 d . . .
C4 C 0.22393(18) 0.41446(17) -0.22827(13) 0.0439(5) Uani 1 1 d . . .
H4 H 0.2226 0.3733 -0.2714 0.053 Uiso 1 1 calc R . .
C5 C 0.25965(18) 0.50263(18) -0.23786(13) 0.0481(6) Uani 1 1 d . . .
H5 H 0.2838 0.5217 -0.2882 0.058 Uiso 1 1 calc R . .
C6 C 0.26102(17) 0.56361(16) -0.17585(13) 0.0425(5) Uani 1 1 d . . .
H6 H 0.2847 0.6241 -0.1842 0.051 Uiso 1 1 calc R . .
C7 C 0.22774(16) 0.53678(13) -0.10095(12) 0.0346(4) Uani 1 1 d . . .
H7 H 0.2287 0.5784 -0.0582 0.041 Uiso 1 1 calc R . .
C7A C 0.19321(15) 0.44820(13) -0.09011(11) 0.0291(4) Uani 1 1 d . . .
C8 C 0.35930(16) 0.15440(13) -0.04095(11) 0.0318(4) Uani 1 1 d . . .
C9 C 0.4296(2) 0.11135(17) -0.09870(13) 0.0480(5) Uani 1 1 d . . .
H9A H 0.4222 0.0455 -0.0947 0.058 Uiso 1 1 calc R . .
H9B H 0.5078 0.1286 -0.0883 0.058 Uiso 1 1 calc R . .
H9C H 0.4062 0.1309 -0.1520 0.058 Uiso 1 1 calc R . .
C10 C 0.23084(17) 0.22708(12) 0.22787(11) 0.0304(4) Uani 1 1 d . . .
C11 C 0.31857(15) 0.17537(12) 0.19390(10) 0.0275(4) Uani 1 1 d . . .
C12 C 0.26675(16) 0.09836(12) 0.15620(10) 0.0284(4) Uani 1 1 d . . .
C13 C 0.15001(16) 0.10466(12) 0.16382(11) 0.0317(4) Uani 1 1 d . . .
C14 C 0.12673(16) 0.18568(13) 0.20776(11) 0.0329(4) Uani 1 1 d . . .
C15 C 0.2485(2) 0.30327(15) 0.28540(12) 0.0494(6) Uani 1 1 d . . .
H15A H 0.2588 0.2788 0.3390 0.059 Uiso 1 1 calc R . .
H15B H 0.1831 0.3432 0.2833 0.059 Uiso 1 1 calc R . .
H15C H 0.3151 0.3376 0.2715 0.059 Uiso 1 1 calc R . .
C16 C 0.44192(17) 0.18953(16) 0.20676(14) 0.0430(5) Uani 1 1 d . . .
H16A H 0.4699 0.1493 0.2490 0.052 Uiso 1 1 calc R . .
H16B H 0.4562 0.2525 0.2219 0.052 Uiso 1 1 calc R . .
H16C H 0.4803 0.1760 0.1578 0.052 Uiso 1 1 calc R . .
C17 C 0.3296(2) 0.02429(14) 0.11709(13) 0.0445(5) Uani 1 1 d . . .
H17A H 0.3983 0.0489 0.0953 0.053 Uiso 1 1 calc R . .
H17B H 0.2830 -0.0019 0.0743 0.053 Uiso 1 1 calc R . .
H17C H 0.3489 -0.0227 0.1560 0.053 Uiso 1 1 calc R . .
C18 C 0.0669(2) 0.03364(16) 0.13846(15) 0.0515(6) Uani 1 1 d . . .
H18A H 0.0545 -0.0077 0.1826 0.062 Uiso 1 1 calc R . .
H18B H 0.0958 -0.0003 0.0937 0.062 Uiso 1 1 calc R . .
H18C H -0.0040 0.0625 0.1225 0.062 Uiso 1 1 calc R . .
C19 C 0.0147(2) 0.20675(19) 0.24164(17) 0.0565(7) Uani 1 1 d . . .
H19A H 0.0135 0.2699 0.2590 0.068 Uiso 1 1 calc R . .
H19B H 0.0021 0.1671 0.2869 0.068 Uiso 1 1 calc R . .
H19C H -0.0443 0.1969 0.2011 0.068 Uiso 1 1 calc R . .
C21 C 0.37612(15) 0.42505(13) 0.05077(12) 0.0327(4) Uani 1 1 d . . .
H21 H 0.3645 0.4853 0.0250 0.039 Uiso 1 1 calc R . .
C22 C 0.44593(19) 0.44053(17) 0.12715(15) 0.0517(6) Uani 1 1 d . . .
H22A H 0.4033 0.4776 0.1636 0.062 Uiso 1 1 calc R . .
H22B H 0.5155 0.4717 0.1147 0.062 Uiso 1 1 calc R . .
H22C H 0.4636 0.3822 0.1520 0.062 Uiso 1 1 calc R . .
C23 C 0.43991(17) 0.36600(15) -0.00635(15) 0.0453(5) Uani 1 1 d . . .
H23A H 0.3943 0.3568 -0.0548 0.054 Uiso 1 1 calc R . .
H23B H 0.4563 0.3074 0.0184 0.054 Uiso 1 1 calc R . .
H23C H 0.5101 0.3959 -0.0194 0.054 Uiso 1 1 calc R . .
C24 C 0.18495(17) 0.46694(12) 0.14258(11) 0.0330(4) Uani 1 1 d . . .
H24 H 0.2330 0.4626 0.1919 0.040 Uiso 1 1 calc R . .
C25 C 0.06498(19) 0.44876(15) 0.16647(14) 0.0434(5) Uani 1 1 d . . .
H25A H 0.0588 0.3865 0.1856 0.052 Uiso 1 1 calc R . .
H25B H 0.0141 0.4575 0.1206 0.052 Uiso 1 1 calc R . .
H25C H 0.0450 0.4907 0.2086 0.052 Uiso 1 1 calc R . .
C26 C 0.1947(2) 0.56432(14) 0.11263(13) 0.0472(6) Uani 1 1 d . . .
H26A H 0.2719 0.5760 0.0976 0.057 Uiso 1 1 calc R . .
H26B H 0.1743 0.6063 0.1546 0.057 Uiso 1 1 calc R . .
H26C H 0.1443 0.5729 0.0665 0.057 Uiso 1 1 calc R . .
C27 C -0.03351(17) 0.26791(14) 0.03314(14) 0.0406(5) Uani 1 1 d . . .
H27A H -0.0608 0.2200 0.0676 0.049 Uiso 1 1 calc R . .
H27B H -0.0879 0.2782 -0.0104 0.049 Uiso 1 1 calc R . .
H27C H -0.0236 0.3237 0.0638 0.049 Uiso 1 1 calc R . .
C28 C 0.0561(2) 0.15364(14) -0.04264(13) 0.0447(5) Uani 1 1 d . . .
H28A H 0.1263 0.1328 -0.0648 0.054 Uiso 1 1 calc R . .
H28B H 0.0003 0.1631 -0.0855 0.054 Uiso 1 1 calc R . .
H28C H 0.0286 0.1081 -0.0059 0.054 Uiso 1 1 calc R . .
F1 F 0.70612(19) 0.18966(16) -0.02537(10) 0.0967(7) Uani 1 1 d . . .
F2 F 0.60114(13) 0.10917(12) 0.05493(10) 0.0720(5) Uani 1 1 d . . .
F3 F 0.71561(16) 0.21820(12) 0.10452(9) 0.0759(6) Uani 1 1 d . . .
F4 F 0.78656(15) 0.09094(14) 0.05757(14) 0.0937(6) Uani 1 1 d . . .
B B 0.7020(2) 0.1527(2) 0.04799(15) 0.0473(6) Uani 1 1 d . . .

loop_
_atom_site_aniso_label
_atom_site_aniso_U_11
_atom_site_aniso_U_22
_atom_site_aniso_U_33
_atom_site_aniso_U_23
_atom_site_aniso_U_13
_atom_site_aniso_U_12
Ru 0.02015(8) 0.01836(8) 0.02367(8) -0.00140(5) -0.00024(5) -0.00024(5)
P 0.0216(2) 0.0195(2) 0.0276(2) -0.00054(16) -0.00506(17) -0.00069(16)
N1 0.0295(8) 0.0253(7) 0.0380(9) -0.0009(6) -0.0087(7) -0.0055(6)
N2 0.0328(8) 0.0231(7) 0.0262(8) 0.0023(6) 0.0009(6) 0.0029(6)
C1 0.0238(8) 0.0249(8) 0.0296(9) 0.0013(7) -0.0061(7) 0.0011(7)
C2 0.0261(9) 0.0284(9) 0.0336(10) 0.0003(7) -0.0116(7) -0.0009(7)
C3 0.0384(11) 0.0343(10) 0.0338(10) -0.0045(8) -0.0124(8) 0.0022(8)
C3A 0.0304(10) 0.0405(11) 0.0321(10) 0.0013(8) -0.0079(8) 0.0058(8)
C4 0.0396(12) 0.0588(14) 0.0332(11) 0.0021(10) -0.0031(9) 0.0057(10)
C5 0.0369(12) 0.0681(15) 0.0390(12) 0.0187(11) 0.0005(9) 0.0020(11)
C6 0.0322(10) 0.0465(12) 0.0484(12) 0.0173(10) -0.0043(9) -0.0023(9)
C7 0.0280(9) 0.0343(10) 0.0410(11) 0.0073(8) -0.0063(8) 0.0016(8)
C7A 0.0229(8) 0.0326(9) 0.0315(9) 0.0039(7) -0.0060(7) 0.0026(7)
C8 0.0376(10) 0.0282(9) 0.0296(9) 0.0044(8) 0.0029(8) 0.0028(8)
C9 0.0518(13) 0.0537(13) 0.0394(12) -0.0045(10) 0.0156(10) 0.0085(11)
C10 0.0432(11) 0.0253(9) 0.0228(9) 0.0015(7) 0.0016(8) -0.0001(7)
C11 0.0304(9) 0.0273(9) 0.0246(8) 0.0064(7) -0.0010(7) -0.0007(7)
C12 0.0372(10) 0.0222(8) 0.0259(9) 0.0051(7) 0.0025(7) 0.0028(7)
C13 0.0347(10) 0.0279(9) 0.0325(10) 0.0058(7) -0.0002(8) -0.0066(8)
C14 0.0324(10) 0.0333(10) 0.0336(10) 0.0053(8) 0.0096(8) 0.0022(8)
C15 0.0874(19) 0.0329(11) 0.0274(10) -0.0052(8) -0.0035(11) 0.0010(11)
C16 0.0329(11) 0.0487(12) 0.0469(12) 0.0188(10) -0.0090(9) -0.0040(9)
C17 0.0661(15) 0.0291(10) 0.0389(11) 0.0046(9) 0.0107(10) 0.0154(10)
C18 0.0550(14) 0.0415(12) 0.0574(14) 0.0124(11) -0.0086(11) -0.0237(11)
C19 0.0452(14) 0.0615(15) 0.0643(16) 0.0131(13) 0.0273(12) 0.0099(12)
C21 0.0242(9) 0.0276(9) 0.0456(11) 0.0098(8) -0.0081(8) -0.0073(7)
C22 0.0380(12) 0.0564(14) 0.0594(14) 0.0216(12) -0.0220(10) -0.0206(10)
C23 0.0271(10) 0.0381(11) 0.0712(16) 0.0111(10) 0.0102(10) -0.0044(8)
C24 0.0430(11) 0.0239(9) 0.0317(10) -0.0047(7) -0.0062(8) 0.0041(8)
C25 0.0426(12) 0.0398(11) 0.0480(12) -0.0090(9) 0.0040(9) 0.0118(9)
C26 0.0764(17) 0.0239(10) 0.0411(12) -0.0055(8) -0.0013(11) 0.0056(10)
C27 0.0240(10) 0.0423(12) 0.0551(13) 0.0083(10) -0.0075(9) -0.0065(8)
C28 0.0565(14) 0.0297(10) 0.0466(12) -0.0039(9) -0.0198(10) -0.0126(9)
F1 0.1170(17) 0.1331(17) 0.0403(9) 0.0139(10) 0.0055(9) -0.0488(14)
F2 0.0495(9) 0.0842(12) 0.0833(11) -0.0127(9) 0.0174(8) -0.0276(8)
F3 0.1052(16) 0.0699(11) 0.0529(10) -0.0183(7) 0.0068(10) -0.0282(9)
F4 0.0578(11) 0.0951(14) 0.1273(17) -0.0211(13) -0.0117(11) 0.0062(10)
B 0.0424(14) 0.0637(17) 0.0361(13) -0.0066(12) 0.0051(10) -0.0161(12)

loop_
_geom_bond_atom_site_label_1
_geom_bond_atom_site_label_2
_geom_bond_distance
_geom_bond_site_symmetry_2
_geom_bond_publ_flag
Ru N2 2.0520(15) . ?
Ru C11 2.1568(17) . ?
Ru C10 2.1867(18) . ?
Ru C14 2.2055(18) . ?
Ru C12 2.2061(17) . ?
Ru C13 2.2296(18) . ?
Ru N1 2.2975(15) . ?
Ru P 2.3399(4) . ?
P C21 1.8571(18) . ?
P C24 1.8639(19) . ?
P C1 1.8830(17) . ?
N1 C2 1.440(2) . ?
N1 C28 1.489(2) . ?
N1 C27 1.493(3) . ?
N2 C8 1.139(2) . ?
C1 C2 1.510(2) . ?
C1 C7A 1.517(3) . ?
C2 C3 1.337(3) . ?
C3 C3A 1.461(3) . ?
C3A C4 1.386(3) . ?
C3A C7A 1.406(3) . ?
C4 C5 1.384(3) . ?
C5 C6 1.383(3) . ?
C6 C7 1.397(3) . ?
C7 C7A 1.388(3) . ?
C8 C9 1.455(3) . ?
C10 C14 1.420(3) . ?
C10 C11 1.433(3) . ?
C10 C15 1.500(3) . ?
C11 C12 1.437(3) . ?
C11 C16 1.500(3) . ?
C12 C13 1.410(3) . ?
C12 C17 1.495(3) . ?
C13 C14 1.442(3) . ?
C13 C18 1.500(3) . ?
C14 C19 1.506(3) . ?
C21 C23 1.524(3) . ?
C21 C22 1.534(3) . ?
C24 C25 1.527(3) . ?
C24 C26 1.533(3) . ?
F1 B 1.358(3) . ?
F2 B 1.376(3) . ?
F3 B 1.367(3) . ?
F4 B 1.370(4) . ?
